data_7711616
loop_
_publ_author_name
'Liu, Lingling'
'Zhu, Tong'
'Cai, Changting'
'Wang, Lianke'
'Li, Shengli'
'Lian, Xiao'
'Feng, Yan'
'Tian, Yupeng'
'Zhang, Qiong'

_publ_section_title
;
 Ligand-regulated three-photon AIE properties of manganese(II) complexes
 for photodynamic therapy.
;
_journal_name_full 'Dalton transactions (Cambridge, England : 2003)'
_journal_paper_doi 10.1039/d2dt02410a
_journal_year 2022
_chemical_formula_moiety 'C33 H30 Cl2 Mn N4 O, 0.25[CH2Cl2]'
_chemical_formula_sum 'C33 H30 Cl2 Mn N4 O'
_chemical_formula_weight 624.45
_space_group_crystal_system orthorhombic
_space_group_IT_number 61
_space_group_name_Hall '-P 2ac 2ab'
_space_group_name_H-M_alt 'P b c a'
_atom_sites_solution_hydrogens mixed
_atom_sites_solution_primary dual
_audit_creation_date 2021-06-19
_audit_creation_method
;
Olex2 1.3
(compiled 2020.11.12 svn.r5f609507 for OlexSys, GUI svn.r6272)
;
_audit_update_record
;
2021-06-19 deposited with the CCDC.	2022-10-31 downloaded from the CCDC.
;
_cell_angle_alpha 90
_cell_angle_beta 90
_cell_angle_gamma 90
_cell_formula_units_Z 16
_cell_length_a 25.774(5)
_cell_length_b 17.081(3)
_cell_length_c 28.009(5)
_cell_measurement_reflns_used 9974
_cell_measurement_temperature 296.15
_cell_measurement_theta_max 21.890
_cell_measurement_theta_min 2.385
_cell_volume 12331(4)
_computing_cell_refinement 'SAINT v8.34A (Bruker, 2013)'
_computing_data_reduction 'SAINT v8.34A (Bruker, 2013)'
_computing_molecular_graphics 'Olex2 1.3 (Dolomanov et al., 2009)'
_computing_publication_material 'Olex2 1.3 (Dolomanov et al., 2009)'
_computing_structure_refinement 'SHELXL 2018/3 (Sheldrick, 2015)'
_computing_structure_solution 'SHELXT 2018/2 (Sheldrick, 2018)'
_diffrn_ambient_temperature 296.15
_diffrn_measured_fraction_theta_full 1.000
_diffrn_measured_fraction_theta_max 1.000
_diffrn_measurement_device_type 'Bruker APEX-II CCD'
_diffrn_measurement_method '\f and \w scans'
_diffrn_radiation_type MoK\a
_diffrn_radiation_wavelength 0.71073
_diffrn_reflns_av_R_equivalents 0.0935
_diffrn_reflns_av_unetI/netI 0.0575
_diffrn_reflns_Laue_measured_fraction_full 1.000
_diffrn_reflns_Laue_measured_fraction_max 1.000
_diffrn_reflns_limit_h_max 30
_diffrn_reflns_limit_h_min -30
_diffrn_reflns_limit_k_max 20
_diffrn_reflns_limit_k_min -19
_diffrn_reflns_limit_l_max 33
_diffrn_reflns_limit_l_min -33
_diffrn_reflns_number 83952
_diffrn_reflns_point_group_measured_fraction_full 1.000
_diffrn_reflns_point_group_measured_fraction_max 1.000
_diffrn_reflns_theta_full 25.000
_diffrn_reflns_theta_max 25.000
_diffrn_reflns_theta_min 1.454
_diffrn_source_current 30.0
_diffrn_source_power 1.5
_diffrn_source_voltage 50.0
_diffrn_standards_number 0
_exptl_absorpt_coefficient_mu 0.634
_exptl_absorpt_correction_T_max 0.7456
_exptl_absorpt_correction_T_min 0.5721
_exptl_absorpt_correction_type multi-scan
_exptl_absorpt_process_details
;
SADABS-2014/5 (Bruker,2014/5) was used for absorption correction.
wR2(int) was 0.1275 before and 0.0521 after correction.
The Ratio of minimum to maximum transmission is 0.7673.
The \l/2 correction factor is 0.00150.
;
_exptl_crystal_colour colourless
_exptl_crystal_colour_primary colourless
_exptl_crystal_density_diffrn 1.345
_exptl_crystal_description block
_exptl_crystal_F_000 5168
_exptl_crystal_size_max 0.12
_exptl_crystal_size_mid 0.11
_exptl_crystal_size_min 0.1
_refine_diff_density_max 0.603
_refine_diff_density_min -0.510
_refine_diff_density_rms 0.070
_refine_ls_extinction_method none
_refine_ls_goodness_of_fit_ref 1.105
_refine_ls_hydrogen_treatment constr
_refine_ls_matrix_type full
_refine_ls_number_parameters 927
_refine_ls_number_reflns 10858
_refine_ls_number_restraints 1299
_refine_ls_restrained_S_all 1.065
_refine_ls_R_factor_all 0.1557
_refine_ls_R_factor_gt 0.0775
_refine_ls_shift/su_max 0.000
_refine_ls_shift/su_mean 0.000
_refine_ls_structure_factor_coef Fsqd
_refine_ls_weighting_details 'w=1/[\s^2^(Fo^2^)+(0.0681P)^2^+43.2346P] where P=(Fo^2^+2Fc^2^)/3'
_refine_ls_weighting_scheme calc
_refine_ls_wR_factor_gt 0.1764
_refine_ls_wR_factor_ref 0.2455
_reflns_Friedel_coverage 0.000
_reflns_number_gt 5706
_reflns_number_total 10858
_reflns_threshold_expression 'I > 2\s(I)'
_cod_data_source_file d2dt02410a2.cif
_cod_data_source_block sm210619
_cod_database_code 7711616
_shelx_shelxl_version_number 2018/3
_shelx_space_group_comment
;
The symmetry employed for this shelxl refinement is uniquely defined
by the following loop, which should always be used as a source of
symmetry information in preference to the above space-group names.
They are only intended as comments.
;
_shelx_estimated_absorpt_t_max 0.939
_shelx_estimated_absorpt_t_min 0.928
_olex2_refinement_description
;
1. Fixed Uiso
 At 1.2 times of:
  All C(H) groups, All C(H,H) groups
 At 1.5 times of:
  All O(H) groups
2. Shared sites
{C61, C61A}
3. Restrained distances
 C31-C32 = C32-C33
 1.54 with sigma of 0.02
 C30-C31 = C31-C32
 1.54 with sigma of 0.02
 C28A-C29A = C29A-C30A
 1.54 with sigma of 0.02
 C29-C30 = C30-C31
 1.54 with sigma of 0.02
 C31A-C32A = C32A-C33A
 1.54 with sigma of 0.02
 O1-C33
 1.43 with sigma of 0.001
 C29A-C30A = C30A-C31A
 1.54 with sigma of 0.02
 C28-C29 = C29-C30
 1.54 with sigma of 0.02
 C30A-C31A = C31A-C32A
 1.54 with sigma of 0.02
 O1A-C33A
 1.43 with sigma of 0.02
 C62A-C63A = C63A-C64A
 1.54 with sigma of 0.02
 C63-C64 = C64-C65
 1.54 with sigma of 0.02
 C63A-C64A = C64A-C65A
 1.54 with sigma of 0.02
 O2-C66
 1.43 with sigma of 0.02
 C62-C63 = C63-C64
 1.54 with sigma of 0.02
 O2A-C66A
 1.43 with sigma of 0.02
 C64-C65 = C65-C66
 1.54 with sigma of 0.02
 C61-C62 = C62-C63
 1.54 with sigma of 0.02
 C64A-C65A = C65A-C66A
 1.54 with sigma of 0.02
 C61A-C62A = C62A-C63A
 1.54 with sigma of 0.02
 C33-C32
 1.54 with sigma of 0.001
 C31-C33
 2.515 with sigma of 0.04
 C29-C31
 2.515 with sigma of 0.04
 O1-C32
 2.426 with sigma of 0.04
 C30-C32
 2.515 with sigma of 0.04
 C28A-C30A
 2.515 with sigma of 0.04
 C31A-C33A
 2.515 with sigma of 0.04
 C29A-C31A
 2.515 with sigma of 0.04
 C28-C30
 2.515 with sigma of 0.04
 C30A-C32A
 2.515 with sigma of 0.04
 O1A-C32A
 2.426 with sigma of 0.04
 C64-C66
 2.515 with sigma of 0.04
 C62A-C64A
 2.515 with sigma of 0.04
 C64A-C66A
 2.515 with sigma of 0.04
 C63A-C65A
 2.515 with sigma of 0.04
 O2A-C65A
 2.426 with sigma of 0.04
 C61A-C63A
 2.515 with sigma of 0.04
 C62-C64
 2.515 with sigma of 0.04
 C63-C65
 2.515 with sigma of 0.04
 O2-C65
 2.426 with sigma of 0.04
 C61-C63
 2.515 with sigma of 0.04
 C23-C20 \\sim C23A-C20A
 with sigma of 0.02
 N4A-C19A \\sim N4-C19
 with sigma of 0.02
 N4-C28 \\sim N4A-C28A
 with sigma of 0.02
 N4A-C22A \\sim N4-C22
 with sigma of 0.02
 N8-C61 \\sim N8-C61A
 with sigma of 0.02
 C20A-C22A \\sim C23A-C19A
 with sigma of 0.02
4. Uiso/Uaniso restraints and constraints
O1 \\sim N4 \\sim C22 \\sim C23 \\sim C24 \\sim C25 \\sim C26 \\sim C27 \\sim
C28 \\sim C29 \\sim C30 \\sim C31 \\sim C32 \\sim C33 \\sim O1A \\sim N4A \\sim
C22A \\sim C27A \\sim C28A \\sim C29A \\sim C30A \\sim C31A \\sim C32A \\sim
C33A \\sim C24A \\sim C25A \\sim C26A \\sim C23A \\sim C16 \\sim C17 \\sim C18
\\sim C19 \\sim C20 \\sim C21 \\sim C17A \\sim C18A \\sim C19A \\sim C20A \\sim
C21A \\sim C16A: within 2A with sigma of 0.01 and sigma for terminal atoms of
0.02 within 2A
O2 \\sim C61 \\sim C62 \\sim C63 \\sim C64 \\sim C65 \\sim C66 \\sim O2A \\sim
C61A \\sim C62A \\sim C63A \\sim C64A \\sim C65A \\sim C66A: within 2A with
sigma of 0.01 and sigma for terminal atoms of 0.02 within 2A
Uanis(C61) = Uanis(C61A)
5. Rigid body (RIGU) restrains
 O1, C30, C26, N4, C24, C16, C28, C17, C32, C18, C25, C19, C27, C20, C29, C21,
 C31, C22, C33, C23, C8
 with sigma for 1-2 distances of 0.001 and sigma for 1-3 distances of 0.002
 O1A, C20A, C33A, N4A, C31A, C17A, C25A, C18A, C21A, C19A, C32A, C22A, C24A,
 C27A, C26A, C28A, C23A, C29A, C16A, C30A, C8
 with sigma for 1-2 distances of 0.001 and sigma for 1-3 distances of 0.002
 N8, C61A, C62A, C63A, C64A, C65A, C66A, O2A
 with sigma for 1-2 distances of 0.001 and sigma for 1-3 distances of 0.002
 N8, C61, C62, C63, C64, C65, C66, O2
 with sigma for 1-2 distances of 0.001 and sigma for 1-3 distances of 0.002
6. Others
 Sof(O1A)=Sof(H1AA)=Sof(N4A)=Sof(C28A)=Sof(H28C)=Sof(H28D)=Sof(C29A)=Sof(H29C)=
 Sof(H29D)=Sof(C30A)=Sof(H30C)=Sof(H30D)=Sof(C31A)=Sof(H31C)=Sof(H31D)=
 Sof(C32A)=Sof(H32C)=Sof(H32D)=Sof(C33A)=Sof(H33C)=Sof(H33D)=Sof(C26A)=
 Sof(H26A)=Sof(C27A)=Sof(H27A)=Sof(C22A)=Sof(C23A)=Sof(C24A)=Sof(H24A)=
 Sof(C25A)=Sof(H25A)=Sof(C16A)=Sof(C17A)=Sof(H17A)=Sof(C18A)=Sof(H18A)=
 Sof(C19A)=Sof(C20A)=Sof(C21A)=Sof(H21A)=Sof(O2A)=Sof(H2AA)=Sof(C61A)=Sof(H61C)=
 Sof(H61D)=Sof(C62A)=Sof(H62C)=Sof(H62D)=Sof(C63A)=Sof(H63C)=Sof(H63D)=
 Sof(C64A)=Sof(H64C)=Sof(H64D)=Sof(C65A)=Sof(H65C)=Sof(H65D)=Sof(C66A)=
 Sof(H66C)=Sof(H66D)=1-FVAR(1)
 Sof(O1)=Sof(H1)=Sof(N4)=Sof(C16)=Sof(C17)=Sof(H17)=Sof(C18)=Sof(H18)=Sof(C19)=
 Sof(C20)=Sof(C21)=Sof(H21)=Sof(C26)=Sof(H26)=Sof(C25)=Sof(H25)=Sof(C24)=
 Sof(H24)=Sof(C23)=Sof(C22)=Sof(C27)=Sof(H27)=Sof(C28)=Sof(H28A)=Sof(H28B)=
 Sof(C29)=Sof(H29A)=Sof(H29B)=Sof(C30)=Sof(H30A)=Sof(H30B)=Sof(C31)=Sof(H31A)=
 Sof(H31B)=Sof(C32)=Sof(H32A)=Sof(H32B)=Sof(C33)=Sof(H33A)=Sof(H33B)=Sof(O2)=
 Sof(H2A)=Sof(C61)=Sof(H61A)=Sof(H61B)=Sof(C62)=Sof(H62A)=Sof(H62B)=Sof(C63)=
 Sof(H63A)=Sof(H63B)=Sof(C64)=Sof(H64A)=Sof(H64B)=Sof(C65)=Sof(H65A)=Sof(H65B)=
 Sof(C66)=Sof(H66A)=Sof(H66B)=FVAR(1)
7.a Riding coordinates:
 O1(H1), O2(H2A), O1A(H1AA)
7.b Secondary CH2 refined with riding coordinates:
 C28(H28A,H28B), C29(H29A,H29B), C30(H30A,H30B), C31(H31A,H31B), C32(H32A,
 H32B), C33(H33A,H33B), C61(H61A,H61B), C62(H62A,H62B), C63(H63A,H63B),
 C64(H64A,H64B), C65(H65A,H65B), C66(H66A,H66B), C28A(H28C,H28D), C29A(H29C,
 H29D), C30A(H30C,H30D), C31A(H31C,H31D), C32A(H32C,H32D), C33A(H33C,H33D),
 C61A(H61C,H61D), C62A(H62C,H62D), C63A(H63C,H63D), C64A(H64C,H64D), C65A(H65C,
 H65D), C66A(H66C,H66D)
7.c Aromatic/amide H refined with riding coordinates:
 C1(H1A), C2(H2), C3(H3), C4(H4), C7(H7), C9(H9), C12(H12), C13(H13), C14(H14),
  C15(H15), C17(H17), C18(H18), C21(H21), C26(H26), C25(H25), C24(H24),
 C27(H27), C34(H34), C35(H35), C36(H36), C37(H37), C40(H40), C42(H42), C45(H45),
  C46(H46), C47(H47), C48(H48), C50(H50), C51(H51), C54(H54), C57(H57),
 C58(H58), C59(H59), C60(H60), C26A(H26A), C27A(H27A), C24A(H24A), C25A(H25A),
 C17A(H17A), C18A(H18A), C21A(H21A)
7.d Fitted hexagon refined as free rotating group:
 C16(C17,C18,C19,C20,C21), C26(C25,C24,C23,C22,C27), C26A(C27A,C22A,C23A,C24A,
 C25A), C16A(C17A,C18A,C19A,C20A,C21A)
7.e Idealised tetrahedral OH refined as rotating group:
 O2A(H2AA)
;
_smtbx_masks_special_details
;
A solvent mask was calculated and 168 electrons were 
found in a volume of 704\%A^3^ in 1 void per unit cell. 
This is consistent with the presence of 
0.25[CH2Cl2] per Unit Cell 
which account for 168 electrons 
per unit cell.
;
_smtbx_masks_void_probe_radius 1.2
_smtbx_masks_void_truncation_radius 1.2
_olex2_submission_special_instructions 'No special instructions were received'

loop_
_space_group_symop_operation_xyz
'x, y, z'
'-x+1/2, -y, z+1/2'
'-x, y+1/2, -z+1/2'
'x+1/2, -y+1/2, -z'
'-x, -y, -z'
'x-1/2, y, -z-1/2'
'x, -y-1/2, z-1/2'
'-x-1/2, y-1/2, z'

loop_
_atom_site_label
_atom_site_type_symbol
_atom_site_fract_x
_atom_site_fract_y
_atom_site_fract_z
_atom_site_U_iso_or_equiv
_atom_site_adp_type
_atom_site_occupancy
_atom_site_site_symmetry_order
_atom_site_calc_flag
_atom_site_refinement_flags_posn
_atom_site_refinement_flags_adp
_atom_site_refinement_flags_occupancy
_atom_site_disorder_assembly
_atom_site_disorder_group
Mn1 Mn 0.15400(4) -0.00075(6) 0.52995(4) 0.0598(3) Uani 1 1 d . . . . .
Cl1 Cl 0.11906(9) -0.00131(16) 0.60710(8) 0.1035(8) Uani 1 1 d . . . . .
Cl2 Cl 0.12990(8) -0.12077(12) 0.49174(7) 0.0767(6) Uani 1 1 d . . . . .
O1 O 0.3860(7) 0.2994(13) 0.0284(5) 0.131(4) Uani 0.663(6) 1 d D U P A 1
H1 H 0.376241 0.260284 0.013963 0.196 Uiso 0.663(6) 1 d R U P A 1
N1 N 0.2384(2) -0.0170(3) 0.54740(17) 0.0544(14) Uani 1 1 d . . . . .
N2 N 0.1995(2) 0.0749(3) 0.48195(16) 0.0482(12) Uani 1 1 d . . . . .
N3 N 0.0985(2) 0.0768(3) 0.4888(2) 0.0601(15) Uani 1 1 d . . . . .
N4 N 0.3617(4) 0.3399(7) 0.2747(4) 0.0816(19) Uani 0.663(6) 1 d D U P A 1
C1 C 0.2553(3) -0.0619(4) 0.5830(2) 0.0613(18) Uani 1 1 d . . . . .
H1A H 0.231301 -0.092404 0.599483 0.074 Uiso 1 1 calc R U . . .
C2 C 0.3065(3) -0.0654(4) 0.5965(3) 0.069(2) Uani 1 1 d . . . . .
H2 H 0.317276 -0.097943 0.621189 0.083 Uiso 1 1 calc R U . . .
C3 C 0.3410(3) -0.0192(4) 0.5724(3) 0.071(2) Uani 1 1 d . . . . .
H3 H 0.375750 -0.018624 0.581434 0.085 Uiso 1 1 calc R U . . .
C4 C 0.3246(3) 0.0262(4) 0.5348(2) 0.0647(19) Uani 1 1 d . . . . .
H4 H 0.348247 0.056340 0.517730 0.078 Uiso 1 1 calc R U . . .
C5 C 0.2731(3) 0.0267(4) 0.5227(2) 0.0514(16) Uani 1 1 d . . . . .
C6 C 0.2510(2) 0.0744(3) 0.4834(2) 0.0449(14) Uani 1 1 d . . . . .
C7 C 0.2806(3) 0.1166(4) 0.4512(2) 0.0512(16) Uani 1 1 d . . . . .
H7 H 0.316629 0.115001 0.453324 0.061 Uiso 1 1 calc R U . . .
C8 C 0.2571(3) 0.1616(4) 0.4155(2) 0.0504(15) Uani 1 1 d . . . . .
C9 C 0.2029(2) 0.1621(4) 0.4157(2) 0.0511(16) Uani 1 1 d . . . . .
H9 H 0.185121 0.191641 0.393097 0.061 Uiso 1 1 calc R U . . .
C10 C 0.1753(2) 0.1188(4) 0.4492(2) 0.0500(15) Uani 1 1 d . . . . .
C11 C 0.1179(3) 0.1170(4) 0.4515(2) 0.0535(16) Uani 1 1 d . . . . .
C12 C 0.0864(3) 0.1538(5) 0.4187(3) 0.073(2) Uani 1 1 d . . . . .
H12 H 0.100709 0.181140 0.393171 0.088 Uiso 1 1 calc R U . . .
C13 C 0.0335(3) 0.1494(5) 0.4244(3) 0.088(3) Uani 1 1 d . . . . .
H13 H 0.011739 0.173425 0.402356 0.106 Uiso 1 1 calc R U . . .
C14 C 0.0128(3) 0.1097(5) 0.4625(3) 0.085(2) Uani 1 1 d . . . . .
H14 H -0.022880 0.106546 0.466918 0.102 Uiso 1 1 calc R U . . .
C15 C 0.0467(3) 0.0748(5) 0.4941(3) 0.075(2) Uani 1 1 d . . . . .
H15 H 0.033100 0.048549 0.520366 0.090 Uiso 1 1 calc R U . . .
C16 C 0.2881(5) 0.2041(8) 0.3785(4) 0.0559(19) Uani 0.663(6) 1 d G U P A 1
C17 C 0.3420(5) 0.2017(6) 0.3779(3) 0.063(2) Uani 0.663(6) 1 d G U P A 1
H17 H 0.359771 0.172179 0.400450 0.076 Uiso 0.663(6) 1 calc R U P A 1
C18 C 0.3693(4) 0.2435(7) 0.3435(3) 0.071(2) Uani 0.663(6) 1 d G U P A 1
H18 H 0.405349 0.241842 0.343031 0.085 Uiso 0.663(6) 1 calc R U P A 1
C19 C 0.3427(5) 0.2876(9) 0.3097(4) 0.0720(18) Uani 0.663(6) 1 d DG U P A 1
C20 C 0.2888(5) 0.2900(11) 0.3104(5) 0.0665(16) Uani 0.663(6) 1 d DG U P A 1
C21 C 0.2615(4) 0.2483(11) 0.3448(6) 0.0589(17) Uani 0.663(6) 1 d G U P A 1
H21 H 0.225420 0.249874 0.345195 0.071 Uiso 0.663(6) 1 calc R U P A 1
C26 C 0.2657(4) 0.4380(7) 0.1933(4) 0.086(2) Uani 0.663(6) 1 d G U P A 1
H26 H 0.263274 0.471526 0.167264 0.104 Uiso 0.663(6) 1 calc R U P A 1
C25 C 0.2210(3) 0.4093(7) 0.2148(4) 0.081(2) Uani 0.663(6) 1 d G U P A 1
H25 H 0.188576 0.423716 0.203122 0.097 Uiso 0.663(6) 1 calc R U P A 1
C24 C 0.2247(4) 0.3592(8) 0.2538(4) 0.075(2) Uani 0.663(6) 1 d G U P A 1
H24 H 0.194712 0.340061 0.268133 0.090 Uiso 0.663(6) 1 calc R U P A 1
C23 C 0.2731(4) 0.3377(9) 0.2712(5) 0.0719(18) Uani 0.663(6) 1 d DG U P A 1
C22 C 0.3178(3) 0.3664(9) 0.2497(5) 0.0798(19) Uani 0.663(6) 1 d DG U P A 1
C27 C 0.3142(3) 0.4165(8) 0.2108(4) 0.086(2) Uani 0.663(6) 1 d G U P A 1
H27 H 0.344109 0.435679 0.196418 0.103 Uiso 0.663(6) 1 calc R U P A 1
C28 C 0.4199(6) 0.3359(8) 0.2633(6) 0.092(2) Uani 0.663(6) 1 d D U P A 1
H28A H 0.437708 0.338839 0.293756 0.111 Uiso 0.663(6) 1 calc R U P A 1
H28B H 0.428156 0.383746 0.246344 0.111 Uiso 0.663(6) 1 calc R U P A 1
C29 C 0.4463(7) 0.2682(8) 0.2350(5) 0.107(3) Uani 0.663(6) 1 d D U P A 1
H29A H 0.483530 0.276190 0.235010 0.128 Uiso 0.663(6) 1 calc R U P A 1
H29B H 0.439217 0.218906 0.250889 0.128 Uiso 0.663(6) 1 calc R U P A 1
C30 C 0.4272(7) 0.2637(9) 0.1837(4) 0.116(3) Uani 0.663(6) 1 d D U P A 1
H30A H 0.389743 0.269540 0.183583 0.139 Uiso 0.663(6) 1 calc R U P A 1
H30B H 0.435158 0.212151 0.171155 0.139 Uiso 0.663(6) 1 calc R U P A 1
C31 C 0.4512(6) 0.3265(10) 0.1502(5) 0.126(3) Uani 0.663(6) 1 d D U P A 1
H31A H 0.454978 0.374402 0.168402 0.152 Uiso 0.663(6) 1 calc R U P A 1
H31B H 0.485794 0.309128 0.141653 0.152 Uiso 0.663(6) 1 calc R U P A 1
C32 C 0.4225(7) 0.3466(8) 0.1040(5) 0.142(3) Uani 0.663(6) 1 d D U P A 1
H32A H 0.443538 0.383108 0.085809 0.171 Uiso 0.663(6) 1 calc R U P A 1
H32B H 0.390357 0.372875 0.112059 0.171 Uiso 0.663(6) 1 calc R U P A 1
C33 C 0.4099(8) 0.2757(8) 0.0721(5) 0.144(4) Uani 0.663(6) 1 d D U P A 1
H33A H 0.441679 0.247432 0.065046 0.173 Uiso 0.663(6) 1 calc R U P A 1
H33B H 0.386873 0.240529 0.089087 0.173 Uiso 0.663(6) 1 calc R U P A 1
Mn2 Mn 0.35929(5) 0.61658(7) 0.26784(4) 0.0711(4) Uani 1 1 d . . . . .
Cl3 Cl 0.38127(10) 0.73733(14) 0.30410(8) 0.0988(7) Uani 1 1 d . . . . .
Cl4 Cl 0.39974(9) 0.59909(17) 0.19318(7) 0.1022(8) Uani 1 1 d . . . . .
O2 O -0.0186(6) 0.4681(10) 0.6965(5) 0.184(4) Uani 0.663(6) 1 d D U P A -1
H2A H 0.010684 0.450885 0.701019 0.275 Uiso 0.663(6) 1 d R U P A -1
N5 N 0.2772(2) 0.6329(4) 0.24386(19) 0.0669(16) Uani 1 1 d . . . . .
N6 N 0.3098(2) 0.5407(3) 0.31166(18) 0.0569(14) Uani 1 1 d . . . . .
N7 N 0.4112(2) 0.5403(4) 0.3132(2) 0.0727(17) Uani 1 1 d . . . . .
N8 N 0.1214(3) 0.2944(4) 0.5072(2) 0.0818(18) Uani 1 1 d D . . . .
C34 C 0.2622(4) 0.6763(4) 0.2061(2) 0.073(2) Uani 1 1 d . . . . .
H34 H 0.287127 0.706349 0.190549 0.088 Uiso 1 1 calc R U . . .
C35 C 0.2128(4) 0.6783(5) 0.1896(3) 0.082(2) Uani 1 1 d . . . . .
H35 H 0.204450 0.708433 0.163010 0.099 Uiso 1 1 calc R U . . .
C36 C 0.1753(4) 0.6353(6) 0.2125(3) 0.089(3) Uani 1 1 d . . . . .
H36 H 0.141207 0.635138 0.201509 0.106 Uiso 1 1 calc R U . . .
C37 C 0.1893(3) 0.5922(5) 0.2522(3) 0.076(2) Uani 1 1 d . . . . .
H37 H 0.164510 0.563712 0.268936 0.092 Uiso 1 1 calc R U . . .
C38 C 0.2401(3) 0.5919(4) 0.2668(2) 0.0615(18) Uani 1 1 d . . . . .
C39 C 0.2586(3) 0.5438(4) 0.3077(2) 0.0532(16) Uani 1 1 d . . . . .
C40 C 0.2259(3) 0.5039(4) 0.3380(2) 0.0549(16) Uani 1 1 d . . . . .
H40 H 0.190166 0.508208 0.334093 0.066 Uiso 1 1 calc R U . . .
C41 C 0.2461(3) 0.4566(4) 0.3750(2) 0.0505(16) Uani 1 1 d . . . . .
C42 C 0.2998(3) 0.4529(4) 0.3775(2) 0.0575(17) Uani 1 1 d . . . . .
H42 H 0.315354 0.421472 0.400537 0.069 Uiso 1 1 calc R U . . .
C43 C 0.3307(3) 0.4953(4) 0.3462(2) 0.0568(17) Uani 1 1 d . . . . .
C44 C 0.3882(3) 0.4948(4) 0.3462(2) 0.0621(18) Uani 1 1 d . . . . .
C45 C 0.4176(3) 0.4501(5) 0.3771(3) 0.082(2) Uani 1 1 d . . . . .
H45 H 0.401625 0.418547 0.399863 0.098 Uiso 1 1 calc R U . . .
C46 C 0.4711(4) 0.4530(6) 0.3738(3) 0.098(3) Uani 1 1 d . . . . .
H46 H 0.491569 0.423255 0.394310 0.117 Uiso 1 1 calc R U . . .
C47 C 0.4939(3) 0.5005(6) 0.3400(3) 0.098(3) Uani 1 1 d . . . . .
H47 H 0.529823 0.503508 0.337062 0.117 Uiso 1 1 calc R U . . .
C48 C 0.4621(3) 0.5427(6) 0.3108(3) 0.090(3) Uani 1 1 d . . . . .
H48 H 0.477261 0.575029 0.288035 0.108 Uiso 1 1 calc R U . . .
C49 C 0.2121(3) 0.4144(4) 0.4084(2) 0.0560(17) Uani 1 1 d . . . . .
C50 C 0.1579(3) 0.4182(5) 0.4039(3) 0.078(2) Uani 1 1 d . . . . .
H50 H 0.143654 0.446885 0.378947 0.094 Uiso 1 1 calc R U . . .
C51 C 0.1252(3) 0.3804(5) 0.4356(3) 0.083(2) Uani 1 1 d . . . . .
H51 H 0.089389 0.383975 0.432057 0.099 Uiso 1 1 calc R U . . .
C52 C 0.1463(3) 0.3376(4) 0.4723(3) 0.0670(19) Uani 1 1 d . . . . .
C53 C 0.2002(3) 0.3306(4) 0.4766(2) 0.0562(17) Uani 1 1 d . . . . .
C54 C 0.2325(3) 0.3691(4) 0.4452(2) 0.0550(17) Uani 1 1 d . . . . .
H54 H 0.268274 0.364695 0.448581 0.066 Uiso 1 1 calc R U . . .
C55 C 0.1596(3) 0.2606(4) 0.5352(3) 0.072(2) Uani 1 1 d . . . . .
C56 C 0.2087(3) 0.2812(4) 0.5180(2) 0.0623(19) Uani 1 1 d . . . . .
C57 C 0.2527(3) 0.2526(4) 0.5400(2) 0.0667(19) Uani 1 1 d . . . . .
H57 H 0.285433 0.265424 0.528492 0.080 Uiso 1 1 calc R U . . .
C58 C 0.2473(4) 0.2044(5) 0.5797(3) 0.083(2) Uani 1 1 d . . . . .
H58 H 0.276652 0.185525 0.595242 0.099 Uiso 1 1 calc R U . . .
C59 C 0.1984(4) 0.1845(5) 0.5961(3) 0.092(3) Uani 1 1 d . . . . .
H59 H 0.195548 0.150642 0.621997 0.110 Uiso 1 1 calc R U . . .
C60 C 0.1541(4) 0.2129(5) 0.5755(3) 0.088(3) Uani 1 1 d . . . . .
H60 H 0.121564 0.200878 0.587809 0.106 Uiso 1 1 calc R U . . .
C61 C 0.0658(3) 0.2922(6) 0.5168(4) 0.110(2) Uani 0.663(6) 1 d D U P A -1
H61A H 0.058151 0.246203 0.535870 0.132 Uiso 0.663(6) 1 calc R U P A -1
H61B H 0.047401 0.287084 0.486787 0.132 Uiso 0.663(6) 1 calc R U P A -1
C62 C 0.0460(6) 0.3641(11) 0.5428(8) 0.118(3) Uani 0.663(6) 1 d D U P A -1
H62A H 0.056852 0.410712 0.525679 0.142 Uiso 0.663(6) 1 calc R U P A -1
H62B H 0.061099 0.366025 0.574478 0.142 Uiso 0.663(6) 1 calc R U P A -1
C63 C -0.0132(5) 0.3633(10) 0.5469(6) 0.129(3) Uani 0.663(6) 1 d D U P A -1
H63A H -0.028088 0.352638 0.515750 0.155 Uiso 0.663(6) 1 calc R U P A -1
H63B H -0.023612 0.321570 0.568286 0.155 Uiso 0.663(6) 1 calc R U P A -1
C64 C -0.0344(6) 0.4409(10) 0.5655(6) 0.141(3) Uani 0.663(6) 1 d D U P A -1
H64A H -0.029351 0.480738 0.541208 0.169 Uiso 0.663(6) 1 calc R U P A -1
H64B H -0.071404 0.435572 0.570719 0.169 Uiso 0.663(6) 1 calc R U P A -1
C65 C -0.0091(7) 0.4682(12) 0.6115(5) 0.147(3) Uani 0.663(6) 1 d D U P A -1
H65A H -0.010119 0.524896 0.613361 0.176 Uiso 0.663(6) 1 calc R U P A -1
H65B H 0.026902 0.451727 0.612280 0.176 Uiso 0.663(6) 1 calc R U P A -1
C66 C -0.0390(7) 0.4321(12) 0.6544(6) 0.149(3) Uani 0.663(6) 1 d D U P A -1
H66A H -0.075832 0.442482 0.651574 0.179 Uiso 0.663(6) 1 calc R U P A -1
H66B H -0.033752 0.375887 0.655528 0.179 Uiso 0.663(6) 1 calc R U P A -1
O1A O 0.4010(16) 0.311(3) 0.0187(10) 0.141(6) Uani 0.337(6) 1 d D U P A 2
H1AA H 0.394926 0.265357 0.012776 0.212 Uiso 0.337(6) 1 d R U P A 2
N4A N 0.3704(8) 0.3181(14) 0.2748(8) 0.081(2) Uani 0.337(6) 1 d D U P A 2
C28A C 0.4176(11) 0.3649(16) 0.2651(11) 0.096(3) Uani 0.337(6) 1 d D U P A 2
H28C H 0.439584 0.371972 0.292933 0.115 Uiso 0.337(6) 1 calc R U P A 2
H28D H 0.410508 0.414778 0.249874 0.115 Uiso 0.337(6) 1 calc R U P A 2
C29A C 0.4373(13) 0.3024(16) 0.2308(8) 0.105(3) Uani 0.337(6) 1 d D U P A 2
H29C H 0.428307 0.250817 0.242698 0.126 Uiso 0.337(6) 1 calc R U P A 2
H29D H 0.474748 0.305530 0.228157 0.126 Uiso 0.337(6) 1 calc R U P A 2
C30A C 0.4125(12) 0.3152(19) 0.1816(8) 0.119(3) Uani 0.337(6) 1 d D U P A 2
H30C H 0.414528 0.370020 0.172735 0.142 Uiso 0.337(6) 1 calc R U P A 2
H30D H 0.376221 0.299963 0.182308 0.142 Uiso 0.337(6) 1 calc R U P A 2
C31A C 0.4425(12) 0.265(2) 0.1454(8) 0.129(3) Uani 0.337(6) 1 d D U P A 2
H31C H 0.475556 0.288508 0.137731 0.155 Uiso 0.337(6) 1 calc R U P A 2
H31D H 0.448778 0.212757 0.158351 0.155 Uiso 0.337(6) 1 calc R U P A 2
C32A C 0.4081(13) 0.2595(19) 0.1007(8) 0.140(4) Uani 0.337(6) 1 d D U P A 2
H32C H 0.372559 0.272704 0.108560 0.168 Uiso 0.337(6) 1 calc R U P A 2
H32D H 0.408783 0.206736 0.087812 0.168 Uiso 0.337(6) 1 calc R U P A 2
C33A C 0.4300(14) 0.318(2) 0.0637(9) 0.142(4) Uani 0.337(6) 1 d D U P A 2
H33C H 0.427077 0.370944 0.076000 0.170 Uiso 0.337(6) 1 calc R U P A 2
H33D H 0.466400 0.307104 0.058057 0.170 Uiso 0.337(6) 1 calc R U P A 2
C26A C 0.2901(8) 0.4355(14) 0.1906(7) 0.083(3) Uani 0.337(6) 1 d G U P A 2
H26A H 0.292103 0.468572 0.164316 0.100 Uiso 0.337(6) 1 calc R U P A 2
C27A C 0.3353(6) 0.4071(16) 0.2116(8) 0.083(3) Uani 0.337(6) 1 d G U P A 2
H27A H 0.367435 0.421151 0.199231 0.100 Uiso 0.337(6) 1 calc R U P A 2
C22A C 0.3323(7) 0.3577(17) 0.2509(9) 0.079(2) Uani 0.337(6) 1 d DG U P A 2
C23A C 0.2842(8) 0.3368(18) 0.2693(9) 0.072(2) Uani 0.337(6) 1 d DG U P A 2
C24A C 0.2390(7) 0.3652(17) 0.2484(9) 0.076(2) Uani 0.337(6) 1 d G U P A 2
H24A H 0.206857 0.351141 0.260757 0.091 Uiso 0.337(6) 1 calc R U P A 2
C25A C 0.2420(7) 0.4146(15) 0.2091(8) 0.080(3) Uani 0.337(6) 1 d G U P A 2
H25A H 0.211813 0.433566 0.195079 0.096 Uiso 0.337(6) 1 calc R U P A 2
C16A C 0.2865(10) 0.2129(17) 0.3824(8) 0.058(2) Uani 0.337(6) 1 d G U P A 2
C17A C 0.3400(10) 0.2166(14) 0.3888(6) 0.063(3) Uani 0.337(6) 1 d G U P A 2
H17A H 0.355131 0.193246 0.415336 0.075 Uiso 0.337(6) 1 calc R U P A 2
C18A C 0.3707(8) 0.2553(15) 0.3555(7) 0.069(2) Uani 0.337(6) 1 d G U P A 2
H18A H 0.406434 0.257755 0.359798 0.083 Uiso 0.337(6) 1 calc R U P A 2
C19A C 0.3480(9) 0.2902(18) 0.3159(8) 0.073(2) Uani 0.337(6) 1 d DG U P A 2
C20A C 0.2946(9) 0.286(2) 0.3095(10) 0.0671(19) Uani 0.337(6) 1 d DG U P A 2
C21A C 0.2638(8) 0.248(2) 0.3427(11) 0.061(2) Uani 0.337(6) 1 d G U P A 2
H21A H 0.228098 0.245356 0.338473 0.073 Uiso 0.337(6) 1 calc R U P A 2
O2A O -0.0798(11) 0.4897(19) 0.6974(9) 0.170(6) Uani 0.337(6) 1 d D U P A -2
H2AA H -0.097296 0.457504 0.682761 0.255 Uiso 0.337(6) 1 calc R U P A -2
C61A C 0.0658(3) 0.2922(6) 0.5168(4) 0.110(2) Uani 0.337(6) 1 d D U P A -2
H61C H 0.056496 0.241585 0.529981 0.132 Uiso 0.337(6) 1 calc R U P A -2
H61D H 0.046757 0.299461 0.487299 0.132 Uiso 0.337(6) 1 calc R U P A -2
C62A C 0.0514(13) 0.358(2) 0.5526(14) 0.120(3) Uani 0.337(6) 1 d D U P A -2
H62C H 0.077104 0.357078 0.577834 0.144 Uiso 0.337(6) 1 calc R U P A -2
H62D H 0.054768 0.407223 0.536087 0.144 Uiso 0.337(6) 1 calc R U P A -2
C63A C -0.0018(11) 0.356(2) 0.5761(10) 0.133(3) Uani 0.337(6) 1 d D U P A -2
H63C H -0.012078 0.301677 0.578569 0.159 Uiso 0.337(6) 1 calc R U P A -2
H63D H -0.025808 0.380733 0.553965 0.159 Uiso 0.337(6) 1 calc R U P A -2
C64A C -0.0112(13) 0.3938(18) 0.6255(9) 0.145(3) Uani 0.337(6) 1 d D U P A -2
H64C H -0.033603 0.360215 0.644292 0.174 Uiso 0.337(6) 1 calc R U P A -2
H64D H 0.021606 0.398893 0.642186 0.174 Uiso 0.337(6) 1 calc R U P A -2
C65A C -0.0361(15) 0.4741(18) 0.6204(10) 0.149(4) Uani 0.337(6) 1 d D U P A -2
H65C H -0.070315 0.467342 0.606487 0.179 Uiso 0.337(6) 1 calc R U P A -2
H65D H -0.015667 0.504526 0.597972 0.179 Uiso 0.337(6) 1 calc R U P A -2
C66A C -0.0419(13) 0.5218(18) 0.6665(11) 0.153(4) Uani 0.337(6) 1 d D U P A -2
H66C H -0.008754 0.523274 0.682965 0.184 Uiso 0.337(6) 1 calc R U P A -2
H66D H -0.051410 0.575137 0.658577 0.184 Uiso 0.337(6) 1 calc R U P A -2

loop_
_atom_site_aniso_label
_atom_site_aniso_U_11
_atom_site_aniso_U_22
_atom_site_aniso_U_33
_atom_site_aniso_U_23
_atom_site_aniso_U_13
_atom_site_aniso_U_12
Mn1 0.0643(6) 0.0648(7) 0.0502(6) 0.0065(5) 0.0087(5) -0.0055(6)
Cl1 0.0988(16) 0.148(2) 0.0643(12) 0.0081(14) 0.0322(11) -0.0106(15)
Cl2 0.0835(13) 0.0708(12) 0.0757(12) 0.0015(10) 0.0064(10) -0.0120(10)
O1 0.153(10) 0.114(8) 0.125(7) 0.002(6) 0.006(7) -0.003(8)
N1 0.072(4) 0.056(3) 0.035(3) -0.002(3) 0.003(3) -0.002(3)
N2 0.061(3) 0.045(3) 0.039(3) 0.000(2) 0.001(2) -0.001(3)
N3 0.054(4) 0.060(4) 0.067(4) 0.001(3) 0.007(3) -0.005(3)
N4 0.120(3) 0.068(4) 0.057(3) -0.001(3) 0.019(3) -0.028(3)
C1 0.088(6) 0.052(4) 0.044(4) 0.003(3) 0.005(4) -0.003(4)
C2 0.090(6) 0.065(5) 0.052(4) -0.001(4) -0.009(4) 0.006(4)
C3 0.070(5) 0.075(5) 0.067(5) -0.001(4) -0.006(4) 0.010(4)
C4 0.065(5) 0.067(5) 0.062(4) 0.008(4) 0.007(4) 0.003(4)
C5 0.068(4) 0.048(4) 0.038(3) -0.007(3) 0.004(3) 0.005(3)
C6 0.053(4) 0.041(4) 0.040(3) -0.006(3) 0.003(3) 0.000(3)
C7 0.061(4) 0.047(4) 0.045(3) -0.006(3) 0.009(3) -0.002(3)
C8 0.068(4) 0.046(3) 0.037(3) -0.001(2) 0.009(3) 0.000(3)
C9 0.064(4) 0.053(4) 0.036(3) 0.000(3) -0.001(3) 0.008(3)
C10 0.061(4) 0.048(4) 0.041(3) -0.006(3) 0.000(3) 0.001(3)
C11 0.058(4) 0.055(4) 0.047(4) 0.000(3) 0.009(3) 0.005(3)
C12 0.065(5) 0.087(6) 0.068(5) 0.012(4) 0.007(4) 0.012(4)
C13 0.071(6) 0.105(7) 0.088(6) 0.019(5) 0.000(5) 0.019(5)
C14 0.063(5) 0.094(6) 0.099(7) 0.001(5) 0.001(5) 0.010(5)
C15 0.066(5) 0.072(5) 0.087(6) 0.000(5) 0.015(4) -0.009(4)
C16 0.083(3) 0.046(4) 0.039(3) -0.006(3) 0.012(3) -0.012(3)
C17 0.084(3) 0.064(5) 0.042(4) -0.005(4) 0.016(3) -0.011(3)
C18 0.096(4) 0.071(5) 0.046(4) -0.006(4) 0.020(3) -0.019(4)
C19 0.106(3) 0.063(4) 0.046(3) -0.007(3) 0.014(3) -0.025(3)
C20 0.107(3) 0.051(3) 0.042(3) -0.007(2) 0.013(3) -0.021(3)
C21 0.091(3) 0.045(4) 0.041(3) -0.005(2) 0.010(3) -0.012(3)
C26 0.132(5) 0.072(4) 0.055(4) 0.006(3) 0.014(4) -0.026(5)
C25 0.128(5) 0.065(4) 0.050(4) 0.004(3) 0.010(4) -0.024(5)
C24 0.121(4) 0.058(4) 0.047(4) -0.001(3) 0.012(4) -0.020(4)
C23 0.119(4) 0.053(3) 0.044(3) -0.006(2) 0.011(3) -0.022(4)
C22 0.125(4) 0.065(4) 0.050(3) -0.004(3) 0.018(3) -0.024(4)
C27 0.131(5) 0.074(4) 0.054(3) 0.002(3) 0.016(4) -0.023(5)
C28 0.121(4) 0.078(5) 0.079(4) 0.001(4) 0.024(4) -0.035(4)
C29 0.128(5) 0.096(6) 0.095(4) -0.005(5) 0.032(4) -0.023(5)
C30 0.139(6) 0.111(6) 0.098(4) -0.011(5) 0.027(4) -0.014(5)
C31 0.149(6) 0.128(7) 0.102(5) 0.002(5) 0.027(4) -0.014(6)
C32 0.169(7) 0.146(7) 0.112(5) 0.002(5) 0.015(5) -0.007(6)
C33 0.171(8) 0.146(7) 0.117(6) 0.001(6) 0.006(6) -0.001(7)
Mn2 0.0803(8) 0.0803(8) 0.0527(6) 0.0022(6) 0.0004(6) -0.0076(6)
Cl3 0.136(2) 0.0822(15) 0.0784(14) 0.0031(12) -0.0101(14) -0.0177(14)
Cl4 0.0855(15) 0.156(2) 0.0647(13) -0.0067(14) 0.0100(11) -0.0150(15)
O2 0.163(9) 0.231(11) 0.157(7) -0.025(7) -0.012(7) 0.032(8)
N5 0.087(4) 0.070(4) 0.044(3) -0.006(3) 0.002(3) 0.007(3)
N6 0.069(4) 0.057(3) 0.045(3) -0.003(3) -0.006(3) 0.002(3)
N7 0.062(4) 0.089(5) 0.067(4) -0.003(4) -0.003(3) -0.007(3)
N8 0.085(3) 0.088(5) 0.073(4) 0.011(4) -0.006(3) -0.015(3)
C34 0.113(7) 0.064(5) 0.043(4) -0.001(4) 0.007(4) 0.006(5)
C35 0.113(7) 0.081(6) 0.053(5) 0.004(4) -0.008(5) 0.028(5)
C36 0.088(6) 0.109(7) 0.069(5) 0.012(5) -0.012(5) 0.028(6)
C37 0.082(6) 0.084(6) 0.064(5) 0.012(4) -0.007(4) 0.016(4)
C38 0.077(5) 0.062(5) 0.045(4) -0.007(3) -0.001(4) 0.019(4)
C39 0.068(5) 0.054(4) 0.038(3) -0.006(3) -0.002(3) 0.012(3)
C40 0.063(4) 0.059(4) 0.042(3) -0.005(3) -0.006(3) 0.006(4)
C41 0.068(4) 0.047(4) 0.037(3) -0.009(3) -0.010(3) 0.008(3)
C42 0.071(5) 0.055(4) 0.047(4) -0.001(3) -0.011(3) 0.006(4)
C43 0.071(4) 0.053(4) 0.046(4) -0.010(3) -0.010(3) 0.006(4)
C44 0.064(4) 0.077(5) 0.045(4) -0.005(4) -0.010(3) 0.000(4)
C45 0.080(6) 0.104(7) 0.062(5) -0.001(5) -0.013(4) -0.002(5)
C46 0.074(6) 0.138(9) 0.080(6) -0.009(6) -0.033(5) 0.019(6)
C47 0.067(5) 0.134(9) 0.091(7) -0.002(6) -0.011(5) -0.003(6)
C48 0.073(6) 0.114(7) 0.085(6) 0.004(5) -0.009(5) -0.018(5)
C49 0.067(5) 0.056(4) 0.044(4) -0.006(3) -0.006(3) 0.004(4)
C50 0.071(5) 0.094(6) 0.070(5) 0.019(5) -0.006(4) 0.001(5)
C51 0.068(5) 0.093(6) 0.087(6) 0.017(5) -0.004(4) -0.004(5)
C52 0.079(5) 0.059(5) 0.064(5) 0.002(4) -0.003(4) -0.005(4)
C53 0.082(5) 0.044(4) 0.043(4) -0.009(3) -0.005(3) -0.002(4)
C54 0.065(4) 0.047(4) 0.052(4) -0.004(3) -0.007(3) 0.002(3)
C55 0.096(6) 0.058(5) 0.062(5) -0.009(4) 0.004(4) -0.010(4)
C56 0.092(6) 0.050(4) 0.044(4) -0.008(3) -0.005(4) -0.004(4)
C57 0.096(6) 0.054(4) 0.050(4) -0.009(4) -0.005(4) -0.004(4)
C58 0.125(8) 0.064(5) 0.059(5) -0.006(4) -0.007(5) 0.000(5)
C59 0.146(9) 0.074(6) 0.055(5) 0.016(4) -0.008(6) -0.007(6)
C60 0.123(8) 0.080(6) 0.061(5) 0.008(5) 0.012(5) -0.016(6)
C61 0.086(3) 0.128(5) 0.116(5) 0.008(4) 0.002(4) -0.016(4)
C62 0.091(4) 0.138(6) 0.124(6) 0.004(5) 0.003(5) -0.005(4)
C63 0.093(4) 0.159(6) 0.136(7) 0.004(6) 0.006(5) 0.000(5)
C64 0.110(6) 0.166(6) 0.147(6) 0.000(6) 0.007(5) 0.013(5)
C65 0.120(7) 0.169(7) 0.151(6) -0.003(6) 0.000(5) 0.024(6)
C66 0.125(7) 0.174(8) 0.148(7) -0.006(6) 0.003(6) 0.025(6)
O1A 0.170(13) 0.134(12) 0.119(7) -0.002(9) 0.008(9) 0.006(11)
N4A 0.117(4) 0.068(4) 0.057(3) 0.001(3) 0.019(3) -0.025(3)
C28A 0.122(4) 0.083(6) 0.082(4) 0.003(5) 0.025(4) -0.031(4)
C29A 0.127(5) 0.095(6) 0.093(4) -0.001(5) 0.033(4) -0.024(5)
C30A 0.143(6) 0.115(7) 0.098(4) -0.005(5) 0.024(4) -0.017(6)
C31A 0.154(6) 0.132(7) 0.101(5) -0.009(6) 0.024(5) -0.007(6)
C32A 0.167(8) 0.147(8) 0.107(6) -0.008(6) 0.015(6) -0.001(7)
C33A 0.167(8) 0.142(8) 0.115(6) -0.005(6) 0.012(6) -0.003(7)
C26A 0.127(5) 0.070(5) 0.053(5) 0.004(4) 0.017(5) -0.021(5)
C27A 0.126(5) 0.071(5) 0.053(4) 0.002(3) 0.017(4) -0.022(5)
C22A 0.121(4) 0.065(4) 0.051(4) -0.002(3) 0.017(3) -0.023(4)
C23A 0.118(4) 0.054(4) 0.044(3) -0.005(3) 0.013(3) -0.021(4)
C24A 0.121(4) 0.058(5) 0.048(4) -0.001(4) 0.013(4) -0.020(5)
C25A 0.125(5) 0.066(4) 0.049(4) 0.003(3) 0.014(5) -0.021(5)
C16A 0.086(3) 0.050(5) 0.038(4) -0.006(3) 0.014(3) -0.012(4)
C17A 0.086(3) 0.059(5) 0.043(5) -0.008(4) 0.015(4) -0.013(4)
C18A 0.095(4) 0.066(5) 0.045(4) -0.008(4) 0.017(4) -0.021(4)
C19A 0.106(3) 0.063(4) 0.049(3) -0.005(3) 0.014(3) -0.023(3)
C20A 0.106(3) 0.052(4) 0.042(3) -0.007(3) 0.014(3) -0.021(3)
C21A 0.094(4) 0.047(4) 0.041(4) -0.006(3) 0.010(3) -0.013(4)
O2A 0.145(10) 0.194(12) 0.172(10) -0.002(9) 0.022(9) 0.037(10)
C61A 0.086(3) 0.128(5) 0.116(5) 0.008(4) 0.002(4) -0.016(4)
C62A 0.093(5) 0.140(6) 0.127(6) 0.001(5) 0.003(5) -0.004(5)
C63A 0.099(5) 0.159(6) 0.140(6) 0.003(6) 0.010(5) 0.002(5)
C64A 0.118(6) 0.172(7) 0.147(6) -0.005(6) 0.007(6) 0.016(6)
C65A 0.122(7) 0.174(7) 0.151(7) -0.005(6) 0.003(6) 0.020(6)
C66A 0.128(7) 0.179(8) 0.153(7) -0.008(6) -0.001(7) 0.028(7)

loop_
_atom_type_symbol
_atom_type_description
_atom_type_scat_dispersion_real
_atom_type_scat_dispersion_imag
_atom_type_scat_source
C C 0.0033 0.0016 'International Tables Vol C Tables 4.2.6.8 and 6.1.1.4'
H H 0.0000 0.0000 'International Tables Vol C Tables 4.2.6.8 and 6.1.1.4'
Cl Cl 0.1484 0.1585 'International Tables Vol C Tables 4.2.6.8 and 6.1.1.4'
Mn Mn 0.3368 0.7283 'International Tables Vol C Tables 4.2.6.8 and 6.1.1.4'
N N 0.0061 0.0033 'International Tables Vol C Tables 4.2.6.8 and 6.1.1.4'
O O 0.0106 0.0060 'International Tables Vol C Tables 4.2.6.8 and 6.1.1.4'

loop_
_geom_angle_atom_site_label_1
_geom_angle_atom_site_label_2
_geom_angle_atom_site_label_3
_geom_angle
_geom_angle_site_symmetry_1
_geom_angle_site_symmetry_3
_geom_angle_publ_flag
Cl1 Mn1 Cl2 108.02(9) . . ?
N1 Mn1 Cl1 99.85(14) . . ?
N1 Mn1 Cl2 104.06(15) . . ?
N1 Mn1 N3 142.6(2) . . ?
N2 Mn1 Cl1 140.40(15) . . ?
N2 Mn1 Cl2 111.57(14) . . ?
N2 Mn1 N1 71.90(19) . . ?
N2 Mn1 N3 71.50(19) . . ?
N3 Mn1 Cl1 103.26(16) . . ?
N3 Mn1 Cl2 96.27(15) . . ?
C33 O1 H1 108.8 . . ?
C1 N1 Mn1 123.4(5) . . ?
C1 N1 C5 118.9(6) . . ?
C5 N1 Mn1 117.5(4) . . ?
C6 N2 Mn1 120.7(4) . . ?
C6 N2 C10 119.3(5) . . ?
C10 N2 Mn1 119.9(4) . . ?
C11 N3 Mn1 117.3(4) . . ?
C15 N3 Mn1 123.7(5) . . ?
C15 N3 C11 118.0(6) . . ?
C19 N4 C28 117.0(11) . . ?
C22 N4 C19 105.6(10) . . ?
C22 N4 C28 134.3(11) . . ?
N1 C1 H1A 118.5 . . ?
N1 C1 C2 123.0(7) . . ?
C2 C1 H1A 118.5 . . ?
C1 C2 H2 121.1 . . ?
C3 C2 C1 117.7(7) . . ?
C3 C2 H2 121.1 . . ?
C2 C3 H3 119.9 . . ?
C2 C3 C4 120.2(7) . . ?
C4 C3 H3 119.9 . . ?
C3 C4 H4 120.3 . . ?
C5 C4 C3 119.4(7) . . ?
C5 C4 H4 120.3 . . ?
N1 C5 C4 120.8(6) . . ?
N1 C5 C6 115.3(6) . . ?
C4 C5 C6 123.9(6) . . ?
N2 C6 C5 114.1(5) . . ?
N2 C6 C7 121.9(6) . . ?
C7 C6 C5 123.9(6) . . ?
C6 C7 H7 119.6 . . ?
C6 C7 C8 120.8(6) . . ?
C8 C7 H7 119.6 . . ?
C7 C8 C16 122.0(7) . . ?
C7 C8 C16A 123.3(12) . . ?
C9 C8 C7 115.8(6) . . ?
C9 C8 C16 122.2(7) . . ?
C9 C8 C16A 120.6(12) . . ?
C8 C9 H9 119.6 . . ?
C10 C9 C8 120.7(6) . . ?
C10 C9 H9 119.6 . . ?
N2 C10 C9 121.4(6) . . ?
N2 C10 C11 115.1(6) . . ?
C9 C10 C11 123.4(6) . . ?
N3 C11 C10 114.5(6) . . ?
N3 C11 C12 122.1(6) . . ?
C12 C11 C10 123.4(6) . . ?
C11 C12 H12 120.6 . . ?
C13 C12 C11 118.8(7) . . ?
C13 C12 H12 120.6 . . ?
C12 C13 H13 119.9 . . ?
C14 C13 C12 120.2(8) . . ?
C14 C13 H13 119.9 . . ?
C13 C14 H14 121.1 . . ?
C13 C14 C15 117.8(8) . . ?
C15 C14 H14 121.1 . . ?
N3 C15 C14 123.1(7) . . ?
N3 C15 H15 118.4 . . ?
C14 C15 H15 118.4 . . ?
C17 C16 C8 121.9(8) . . ?
C17 C16 C21 120.0 . . ?
C21 C16 C8 118.1(8) . . ?
C16 C17 H17 120.0 . . ?
C18 C17 C16 120.0 . . ?
C18 C17 H17 120.0 . . ?
C17 C18 H18 120.0 . . ?
C17 C18 C19 120.0 . . ?
C19 C18 H18 120.0 . . ?
C18 C19 N4 130.0(8) . . ?
C20 C19 N4 109.7(8) . . ?
C20 C19 C18 120.0 . . ?
C19 C20 C23 106.9(7) . . ?
C21 C20 C19 120.0 . . ?
C21 C20 C23 133.1(7) . . ?
C16 C21 H21 120.0 . . ?
C20 C21 C16 120.0 . . ?
C20 C21 H21 120.0 . . ?
C25 C26 H26 120.0 . . ?
C25 C26 C27 120.0 . . ?
C27 C26 H26 120.0 . . ?
C26 C25 H25 120.0 . . ?
C26 C25 C24 120.0 . . ?
C24 C25 H25 120.0 . . ?
C25 C24 H24 120.0 . . ?
C23 C24 C25 120.0 . . ?
C23 C24 H24 120.0 . . ?
C24 C23 C20 132.6(6) . . ?
C24 C23 C22 120.0 . . ?
C22 C23 C20 107.4(6) . . ?
C23 C22 N4 109.9(7) . . ?
C27 C22 N4 130.1(7) . . ?
C27 C22 C23 120.0 . . ?
C26 C27 H27 120.0 . . ?
C22 C27 C26 120.0 . . ?
C22 C27 H27 120.0 . . ?
N4 C28 H28A 106.2 . . ?
N4 C28 H28B 106.2 . . ?
N4 C28 C29 124.4(12) . . ?
H28A C28 H28B 106.4 . . ?
C29 C28 H28A 106.2 . . ?
C29 C28 H28B 106.2 . . ?
C28 C29 H29A 109.2 . . ?
C28 C29 H29B 109.2 . . ?
H29A C29 H29B 107.9 . . ?
C30 C29 C28 112.2(13) . . ?
C30 C29 H29A 109.2 . . ?
C30 C29 H29B 109.2 . . ?
C29 C30 H30A 108.7 . . ?
C29 C30 H30B 108.7 . . ?
C29 C30 C31 114.0(12) . . ?
H30A C30 H30B 107.6 . . ?
C31 C30 H30A 108.7 . . ?
C31 C30 H30B 108.7 . . ?
C30 C31 H31A 107.7 . . ?
C30 C31 H31B 107.7 . . ?
H31A C31 H31B 107.1 . . ?
C32 C31 C30 118.4(13) . . ?
C32 C31 H31A 107.7 . . ?
C32 C31 H31B 107.7 . . ?
C31 C32 H32A 108.6 . . ?
C31 C32 H32B 108.6 . . ?
C31 C32 C33 114.6(12) . . ?
H32A C32 H32B 107.6 . . ?
C33 C32 H32A 108.6 . . ?
C33 C32 H32B 108.6 . . ?
O1 C33 C32 111.4(13) . . ?
O1 C33 H33A 109.3 . . ?
O1 C33 H33B 109.3 . . ?
C32 C33 H33A 109.3 . . ?
C32 C33 H33B 109.3 . . ?
H33A C33 H33B 108.0 . . ?
Cl4 Mn2 Cl3 112.66(10) . . ?
N5 Mn2 Cl3 104.28(17) . . ?
N5 Mn2 Cl4 99.66(16) . . ?
N5 Mn2 N7 143.2(2) . . ?
N6 Mn2 Cl3 114.45(15) . . ?
N6 Mn2 Cl4 132.76(16) . . ?
N6 Mn2 N5 72.0(2) . . ?
N6 Mn2 N7 71.9(2) . . ?
N7 Mn2 Cl3 96.83(17) . . ?
N7 Mn2 Cl4 99.46(18) . . ?
C66 O2 H2A 108.1 . . ?
C34 N5 Mn2 125.0(6) . . ?
C38 N5 Mn2 117.6(5) . . ?
C38 N5 C34 117.2(7) . . ?
C39 N6 Mn2 120.6(4) . . ?
C39 N6 C43 118.7(6) . . ?
C43 N6 Mn2 120.5(5) . . ?
C44 N7 Mn2 117.3(5) . . ?
C48 N7 Mn2 123.0(6) . . ?
C48 N7 C44 119.6(7) . . ?
C52 N8 C55 107.2(7) . . ?
C52 N8 C61 126.8(7) . . ?
C52 N8 C61A 126.8(7) . . ?
C55 N8 C61 125.6(7) . . ?
C55 N8 C61A 125.6(7) . . ?
N5 C34 H34 118.3 . . ?
N5 C34 C35 123.4(8) . . ?
C35 C34 H34 118.3 . . ?
C34 C35 H35 120.4 . . ?
C34 C35 C36 119.3(8) . . ?
C36 C35 H35 120.4 . . ?
C35 C36 H36 120.8 . . ?
C35 C36 C37 118.4(8) . . ?
C37 C36 H36 120.8 . . ?
C36 C37 H37 120.3 . . ?
C38 C37 C36 119.5(8) . . ?
C38 C37 H37 120.3 . . ?
N5 C38 C37 122.3(7) . . ?
N5 C38 C39 115.1(6) . . ?
C37 C38 C39 122.5(7) . . ?
N6 C39 C38 114.0(6) . . ?
N6 C39 C40 122.6(6) . . ?
C40 C39 C38 123.4(6) . . ?
C39 C40 H40 119.7 . . ?
C39 C40 C41 120.6(6) . . ?
C41 C40 H40 119.7 . . ?
C40 C41 C49 121.9(6) . . ?
C42 C41 C40 115.5(6) . . ?
C42 C41 C49 122.7(6) . . ?
C41 C42 H42 119.5 . . ?
C41 C42 C43 121.1(6) . . ?
C43 C42 H42 119.5 . . ?
N6 C43 C42 121.5(6) . . ?
N6 C43 C44 113.7(6) . . ?
C42 C43 C44 124.8(6) . . ?
N7 C44 C43 116.0(6) . . ?
N7 C44 C45 120.6(7) . . ?
C45 C44 C43 123.4(7) . . ?
C44 C45 H45 120.5 . . ?
C44 C45 C46 119.0(8) . . ?
C46 C45 H45 120.5 . . ?
C45 C46 H46 120.3 . . ?
C47 C46 C45 119.5(8) . . ?
C47 C46 H46 120.3 . . ?
C46 C47 H47 121.1 . . ?
C48 C47 C46 117.8(8) . . ?
C48 C47 H47 121.1 . . ?
N7 C48 C47 123.6(9) . . ?
N7 C48 H48 118.2 . . ?
C47 C48 H48 118.2 . . ?
C50 C49 C41 120.9(6) . . ?
C54 C49 C41 121.2(6) . . ?
C54 C49 C50 118.0(7) . . ?
C49 C50 H50 119.1 . . ?
C51 C50 C49 121.8(7) . . ?
C51 C50 H50 119.1 . . ?
C50 C51 H51 120.5 . . ?
C52 C51 C50 119.1(8) . . ?
C52 C51 H51 120.5 . . ?
N8 C52 C53 110.7(7) . . ?
C51 C52 N8 129.1(8) . . ?
C51 C52 C53 120.2(7) . . ?
C52 C53 C56 105.6(6) . . ?
C54 C53 C52 120.3(6) . . ?
C54 C53 C56 134.1(7) . . ?
C49 C54 H54 119.7 . . ?
C53 C54 C49 120.6(7) . . ?
C53 C54 H54 119.7 . . ?
N8 C55 C56 110.0(7) . . ?
N8 C55 C60 129.0(8) . . ?
C60 C55 C56 121.1(8) . . ?
C55 C56 C53 106.5(7) . . ?
C57 C56 C53 133.5(7) . . ?
C57 C56 C55 120.0(7) . . ?
C56 C57 H57 120.5 . . ?
C56 C57 C58 119.1(8) . . ?
C58 C57 H57 120.5 . . ?
C57 C58 H58 120.0 . . ?
C59 C58 C57 120.1(9) . . ?
C59 C58 H58 120.0 . . ?
C58 C59 H59 118.9 . . ?
C60 C59 C58 122.2(8) . . ?
C60 C59 H59 118.9 . . ?
C55 C60 H60 121.2 . . ?
C59 C60 C55 117.6(9) . . ?
C59 C60 H60 121.2 . . ?
N8 C61 H61A 108.9 . . ?
N8 C61 H61B 108.9 . . ?
N8 C61 C62 113.5(9) . . ?
H61A C61 H61B 107.7 . . ?
C62 C61 H61A 108.9 . . ?
C62 C61 H61B 108.9 . . ?
C61 C62 H62A 109.3 . . ?
C61 C62 H62B 109.3 . . ?
C61 C62 C63 111.4(12) . . ?
H62A C62 H62B 108.0 . . ?
C63 C62 H62A 109.3 . . ?
C63 C62 H62B 109.3 . . ?
C62 C63 H63A 109.2 . . ?
C62 C63 H63B 109.2 . . ?
H63A C63 H63B 107.9 . . ?
C64 C63 C62 112.0(12) . . ?
C64 C63 H63A 109.2 . . ?
C64 C63 H63B 109.2 . . ?
C63 C64 H64A 108.8 . . ?
C63 C64 H64B 108.8 . . ?
H64A C64 H64B 107.7 . . ?
C65 C64 C63 113.8(14) . . ?
C65 C64 H64A 108.8 . . ?
C65 C64 H64B 108.8 . . ?
C64 C65 H65A 109.9 . . ?
C64 C65 H65B 109.9 . . ?
C64 C65 C66 108.8(14) . . ?
H65A C65 H65B 108.3 . . ?
C66 C65 H65A 109.9 . . ?
C66 C65 H65B 109.9 . . ?
O2 C66 C65 106.6(14) . . ?
O2 C66 H66A 110.4 . . ?
O2 C66 H66B 110.4 . . ?
C65 C66 H66A 110.4 . . ?
C65 C66 H66B 110.4 . . ?
H66A C66 H66B 108.6 . . ?
C33A O1A H1AA 110.1 . . ?
C22A N4A C28A 103(2) . . ?
C22A N4A C19A 106.3(19) . . ?
C19A N4A C28A 133(2) . . ?
N4A C28A H28C 113.5 . . ?
N4A C28A H28D 113.5 . . ?
N4A C28A C29A 91(2) . . ?
H28C C28A H28D 110.8 . . ?
C29A C28A H28C 113.5 . . ?
C29A C28A H28D 113.5 . . ?
C28A C29A H29C 109.9 . . ?
C28A C29A H29D 109.9 . . ?
C28A C29A C30A 109.1(19) . . ?
H29C C29A H29D 108.3 . . ?
C30A C29A H29C 109.9 . . ?
C30A C29A H29D 109.9 . . ?
C29A C30A H30C 110.2 . . ?
C29A C30A H30D 110.2 . . ?
C29A C30A C31A 107.5(18) . . ?
H30C C30A H30D 108.5 . . ?
C31A C30A H30C 110.2 . . ?
C31A C30A H30D 110.2 . . ?
C30A C31A H31C 110.5 . . ?
C30A C31A H31D 110.5 . . ?
H31C C31A H31D 108.7 . . ?
C32A C31A C30A 106.2(18) . . ?
C32A C31A H31C 110.5 . . ?
C32A C31A H31D 110.5 . . ?
C31A C32A H32C 110.2 . . ?
C31A C32A H32D 110.2 . . ?
C31A C32A C33A 107(2) . . ?
H32C C32A H32D 108.5 . . ?
C33A C32A H32C 110.2 . . ?
C33A C32A H32D 110.2 . . ?
O1A C33A C32A 110(2) . . ?
O1A C33A H33C 109.7 . . ?
O1A C33A H33D 109.7 . . ?
C32A C33A H33C 109.7 . . ?
C32A C33A H33D 109.7 . . ?
H33C C33A H33D 108.2 . . ?
C27A C26A H26A 120.0 . . ?
C27A C26A C25A 120.0 . . ?
C25A C26A H26A 120.0 . . ?
C26A C27A H27A 120.0 . . ?
C26A C27A C22A 120.0 . . ?
C22A C27A H27A 120.0 . . ?
N4A C22A C27A 130.5(14) . . ?
N4A C22A C23A 109.3(14) . . ?
C23A C22A C27A 120.0 . . ?
C22A C23A C24A 120.0 . . ?
C22A C23A C20A 106.1(8) . . ?
C24A C23A C20A 133.9(8) . . ?
C23A C24A H24A 120.0 . . ?
C25A C24A C23A 120.0 . . ?
C25A C24A H24A 120.0 . . ?
C26A C25A H25A 120.0 . . ?
C24A C25A C26A 120.0 . . ?
C24A C25A H25A 120.0 . . ?
C17A C16A C8 116.9(16) . . ?
C17A C16A C21A 120.0 . . ?
C21A C16A C8 122.5(16) . . ?
C16A C17A H17A 120.0 . . ?
C16A C17A C18A 120.0 . . ?
C18A C17A H17A 120.0 . . ?
C17A C18A H18A 120.0 . . ?
C17A C18A C19A 120.0 . . ?
C19A C18A H18A 120.0 . . ?
N4A C19A C18A 129.9(15) . . ?
N4A C19A C20A 108.9(14) . . ?
C18A C19A C20A 120.0 . . ?
C19A C20A C23A 104.9(9) . . ?
C21A C20A C23A 134.5(9) . . ?
C21A C20A C19A 120.0 . . ?
C16A C21A H21A 120.0 . . ?
C20A C21A C16A 120.0 . . ?
C20A C21A H21A 120.0 . . ?
C66A O2A H2AA 109.5 . . ?
N8 C61A H61C 109.7 . . ?
N8 C61A H61D 109.7 . . ?
N8 C61A C62A 109.8(14) . . ?
H61C C61A H61D 108.2 . . ?
C62A C61A H61C 109.7 . . ?
C62A C61A H61D 109.7 . . ?
C61A C62A H62C 107.5 . . ?
C61A C62A H62D 107.5 . . ?
H62C C62A H62D 107.0 . . ?
C63A C62A C61A 119(2) . . ?
C63A C62A H62C 107.5 . . ?
C63A C62A H62D 107.5 . . ?
C62A C63A H63C 107.0 . . ?
C62A C63A H63D 107.0 . . ?
C62A C63A C64A 121(2) . . ?
H63C C63A H63D 106.7 . . ?
C64A C63A H63C 107.0 . . ?
C64A C63A H63D 107.0 . . ?
C63A C64A H64C 109.5 . . ?
C63A C64A H64D 109.5 . . ?
H64C C64A H64D 108.0 . . ?
C65A C64A C63A 111(2) . . ?
C65A C64A H64C 109.5 . . ?
C65A C64A H64D 109.5 . . ?
C64A C65A H65C 108.3 . . ?
C64A C65A H65D 108.3 . . ?
C64A C65A C66A 116(2) . . ?
H65C C65A H65D 107.4 . . ?
C66A C65A H65C 108.3 . . ?
C66A C65A H65D 108.3 . . ?
O2A C66A C65A 112(2) . . ?
O2A C66A H66C 109.2 . . ?
O2A C66A H66D 109.2 . . ?
C65A C66A H66C 109.2 . . ?
C65A C66A H66D 109.2 . . ?
H66C C66A H66D 107.9 . . ?

loop_
_geom_bond_atom_site_label_1
_geom_bond_atom_site_label_2
_geom_bond_distance
_geom_bond_site_symmetry_2
_geom_bond_publ_flag
Mn1 Cl1 2.341(2) . ?
Mn1 Cl2 2.394(2) . ?
Mn1 N1 2.246(6) . ?
Mn1 N2 2.203(5) . ?
Mn1 N3 2.266(6) . ?
O1 H1 0.8201 . ?
O1 C33 1.4301(11) . ?
N1 C1 1.332(8) . ?
N1 C5 1.354(8) . ?
N2 C6 1.328(7) . ?
N2 C10 1.340(8) . ?
N3 C11 1.347(8) . ?
N3 C15 1.342(9) . ?
N4 C19 1.415(10) . ?
N4 C22 1.404(11) . ?
N4 C28 1.533(13) . ?
C1 H1A 0.9300 . ?
C1 C2 1.375(10) . ?
C2 H2 0.9300 . ?
C2 C3 1.368(10) . ?
C3 H3 0.9300 . ?
C3 C4 1.375(10) . ?
C4 H4 0.9300 . ?
C4 C5 1.370(9) . ?
C5 C6 1.485(8) . ?
C6 C7 1.383(8) . ?
C7 H7 0.9300 . ?
C7 C8 1.399(8) . ?
C8 C9 1.396(9) . ?
C8 C16 1.497(10) . ?
C8 C16A 1.485(17) . ?
C9 H9 0.9300 . ?
C9 C10 1.391(8) . ?
C10 C11 1.481(9) . ?
C11 C12 1.376(9) . ?
C12 H12 0.9300 . ?
C12 C13 1.374(10) . ?
C13 H13 0.9300 . ?
C13 C14 1.373(11) . ?
C14 H14 0.9300 . ?
C14 C15 1.379(11) . ?
C15 H15 0.9300 . ?
C16 C17 1.3900 . ?
C16 C21 1.3900 . ?
C17 H17 0.9300 . ?
C17 C18 1.3900 . ?
C18 H18 0.9300 . ?
C18 C19 1.3900 . ?
C19 C20 1.3900 . ?
C20 C21 1.3900 . ?
C20 C23 1.425(8) . ?
C21 H21 0.9300 . ?
C26 H26 0.9300 . ?
C26 C25 1.3900 . ?
C26 C27 1.3900 . ?
C25 H25 0.9300 . ?
C25 C24 1.3900 . ?
C24 H24 0.9300 . ?
C24 C23 1.3900 . ?
C23 C22 1.3900 . ?
C22 C27 1.3900 . ?
C27 H27 0.9300 . ?
C28 H28A 0.9700 . ?
C28 H28B 0.9700 . ?
C28 C29 1.558(14) . ?
C29 H29A 0.9700 . ?
C29 H29B 0.9700 . ?
C29 C30 1.519(12) . ?
C30 H30A 0.9700 . ?
C30 H30B 0.9700 . ?
C30 C31 1.555(12) . ?
C31 H31A 0.9700 . ?
C31 H31B 0.9700 . ?
C31 C32 1.529(12) . ?
C32 H32A 0.9700 . ?
C32 H32B 0.9700 . ?
C32 C33 1.5395(11) . ?
C33 H33A 0.9700 . ?
C33 H33B 0.9700 . ?
Mn2 Cl3 2.368(3) . ?
Mn2 Cl4 2.356(2) . ?
Mn2 N5 2.238(6) . ?
Mn2 N6 2.194(6) . ?
Mn2 N7 2.259(6) . ?
O2 H2A 0.8203 . ?
O2 C66 1.429(15) . ?
N5 C34 1.348(9) . ?
N5 C38 1.348(9) . ?
N6 C39 1.325(8) . ?
N6 C43 1.351(8) . ?
N7 C44 1.344(9) . ?
N7 C48 1.314(10) . ?
N8 C52 1.382(9) . ?
N8 C55 1.385(10) . ?
N8 C61 1.459(10) . ?
N8 C61A 1.459(10) . ?
C34 H34 0.9300 . ?
C34 C35 1.355(11) . ?
C35 H35 0.9300 . ?
C35 C36 1.375(12) . ?
C36 H36 0.9300 . ?
C36 C37 1.382(10) . ?
C37 H37 0.9300 . ?
C37 C38 1.370(10) . ?
C38 C39 1.490(9) . ?
C39 C40 1.377(9) . ?
C40 H40 0.9300 . ?
C40 C41 1.413(8) . ?
C41 C42 1.388(9) . ?
C41 C49 1.471(9) . ?
C42 H42 0.9300 . ?
C42 C43 1.389(9) . ?
C43 C44 1.483(10) . ?
C44 C45 1.382(10) . ?
C45 H45 0.9300 . ?
C45 C46 1.384(11) . ?
C46 H46 0.9300 . ?
C46 C47 1.379(12) . ?
C47 H47 0.9300 . ?
C47 C48 1.363(12) . ?
C48 H48 0.9300 . ?
C49 C50 1.402(10) . ?
C49 C54 1.392(9) . ?
C50 H50 0.9300 . ?
C50 C51 1.384(10) . ?
C51 H51 0.9300 . ?
C51 C52 1.374(10) . ?
C52 C53 1.399(10) . ?
C53 C54 1.378(9) . ?
C53 C56 1.451(9) . ?
C54 H54 0.9300 . ?
C55 C56 1.400(10) . ?
C55 C60 1.398(10) . ?
C56 C57 1.379(10) . ?
C57 H57 0.9300 . ?
C57 C58 1.390(10) . ?
C58 H58 0.9300 . ?
C58 C59 1.385(12) . ?
C59 H59 0.9300 . ?
C59 C60 1.368(12) . ?
C60 H60 0.9300 . ?
C61 H61A 0.9700 . ?
C61 H61B 0.9700 . ?
C61 C62 1.516(15) . ?
C62 H62A 0.9700 . ?
C62 H62B 0.9700 . ?
C62 C63 1.530(12) . ?
C63 H63A 0.9700 . ?
C63 H63B 0.9700 . ?
C63 C64 1.525(12) . ?
C64 H64A 0.9700 . ?
C64 H64B 0.9700 . ?
C64 C65 1.518(12) . ?
C65 H65A 0.9700 . ?
C65 H65B 0.9700 . ?
C65 C66 1.555(16) . ?
C66 H66A 0.9700 . ?
C66 H66B 0.9700 . ?
O1A H1AA 0.8200 . ?
O1A C33A 1.470(19) . ?
N4A C28A 1.482(18) . ?
N4A C22A 1.368(16) . ?
N4A C19A 1.372(15) . ?
C28A H28C 0.9700 . ?
C28A H28D 0.9700 . ?
C28A C29A 1.525(18) . ?
C29A H29C 0.9700 . ?
C29A H29D 0.9700 . ?
C29A C30A 1.534(14) . ?
C30A H30C 0.9700 . ?
C30A H30D 0.9700 . ?
C30A C31A 1.542(14) . ?
C31A H31C 0.9700 . ?
C31A H31D 0.9700 . ?
C31A C32A 1.536(14) . ?
C32A H32C 0.9700 . ?
C32A H32D 0.9700 . ?
C32A C33A 1.546(19) . ?
C33A H33C 0.9700 . ?
C33A H33D 0.9700 . ?
C26A H26A 0.9300 . ?
C26A C27A 1.3900 . ?
C26A C25A 1.3900 . ?
C27A H27A 0.9300 . ?
C27A C22A 1.3900 . ?
C22A C23A 1.3900 . ?
C23A C24A 1.3900 . ?
C23A C20A 1.440(14) . ?
C24A H24A 0.9300 . ?
C24A C25A 1.3900 . ?
C25A H25A 0.9300 . ?
C16A C17A 1.3900 . ?
C16A C21A 1.3900 . ?
C17A H17A 0.9300 . ?
C17A C18A 1.3900 . ?
C18A H18A 0.9300 . ?
C18A C19A 1.3900 . ?
C19A C20A 1.3900 . ?
C20A C21A 1.3900 . ?
C21A H21A 0.9300 . ?
O2A H2AA 0.8200 . ?
O2A C66A 1.416(19) . ?
C61A H61C 0.9700 . ?
C61A H61D 0.9700 . ?
C61A C62A 1.546(19) . ?
C62A H62C 0.9700 . ?
C62A H62D 0.9700 . ?
C62A C63A 1.521(14) . ?
C63A H63C 0.9700 . ?
C63A H63D 0.9700 . ?
C63A C64A 1.546(14) . ?
C64A H64C 0.9700 . ?
C64A H64D 0.9700 . ?
C64A C65A 1.522(14) . ?
C65A H65C 0.9700 . ?
C65A H65D 0.9700 . ?
C65A C66A 1.535(19) . ?
C66A H66C 0.9700 . ?
C66A H66D 0.9700 . ?

loop_
_geom_hbond_atom_site_label_D
_geom_hbond_atom_site_label_H
_geom_hbond_atom_site_label_A
_geom_hbond_distance_DH
_geom_hbond_distance_HA
_geom_hbond_distance_DA
_geom_hbond_angle_DHA
_geom_hbond_site_symmetry_A
_geom_hbond_publ_flag
O1 H1 Cl2 0.82 2.47 3.25(2) 158.5 2_554 yes
O2 H2A Cl4 0.82 2.47 3.273(15) 166.1 2_565 yes

loop_
_geom_torsion_atom_site_label_1
_geom_torsion_atom_site_label_2
_geom_torsion_atom_site_label_3
_geom_torsion_atom_site_label_4
_geom_torsion
_geom_torsion_site_symmetry_1
_geom_torsion_site_symmetry_2
_geom_torsion_site_symmetry_3
_geom_torsion_site_symmetry_4
_geom_torsion_publ_flag
Mn1 N1 C1 C2 -173.2(5) . . . . ?
Mn1 N1 C5 C4 173.0(5) . . . . ?
Mn1 N1 C5 C6 -6.0(6) . . . . ?
Mn1 N2 C6 C5 -6.4(7) . . . . ?
Mn1 N2 C6 C7 174.8(4) . . . . ?
Mn1 N2 C10 C9 -174.4(4) . . . . ?
Mn1 N2 C10 C11 5.2(7) . . . . ?
Mn1 N3 C11 C10 -13.2(7) . . . . ?
Mn1 N3 C11 C12 167.4(5) . . . . ?
Mn1 N3 C15 C14 -166.2(6) . . . . ?
N1 C1 C2 C3 1.0(11) . . . . ?
N1 C5 C6 N2 8.0(7) . . . . ?
N1 C5 C6 C7 -173.3(5) . . . . ?
N2 C6 C7 C8 -0.1(9) . . . . ?
N2 C10 C11 N3 5.5(8) . . . . ?
N2 C10 C11 C12 -175.2(6) . . . . ?
N3 C11 C12 C13 0.2(11) . . . . ?
N4 C19 C20 C21 -174.6(13) . . . . ?
N4 C19 C20 C23 6.8(12) . . . . ?
N4 C22 C27 C26 -176.7(15) . . . . ?
N4 C28 C29 C30 64.2(18) . . . . ?
C1 N1 C5 C4 -1.5(9) . . . . ?
C1 N1 C5 C6 179.4(5) . . . . ?
C1 C2 C3 C4 -2.5(11) . . . . ?
C2 C3 C4 C5 2.0(11) . . . . ?
C3 C4 C5 N1 0.1(10) . . . . ?
C3 C4 C5 C6 179.0(6) . . . . ?
C4 C5 C6 N2 -171.0(6) . . . . ?
C4 C5 C6 C7 7.7(9) . . . . ?
C5 N1 C1 C2 1.0(9) . . . . ?
C5 C6 C7 C8 -178.8(5) . . . . ?
C6 N2 C10 C9 2.0(9) . . . . ?
C6 N2 C10 C11 -178.3(5) . . . . ?
C6 C7 C8 C9 1.4(8) . . . . ?
C6 C7 C8 C16 -176.4(8) . . . . ?
C6 C7 C8 C16A 175.0(16) . . . . ?
C7 C8 C9 C10 -1.0(9) . . . . ?
C7 C8 C16 C17 -0.5(14) . . . . ?
C7 C8 C16 C21 -179.2(7) . . . . ?
C7 C8 C16A C17A -2(3) . . . . ?
C7 C8 C16A C21A 170.0(13) . . . . ?
C8 C9 C10 N2 -0.7(9) . . . . ?
C8 C9 C10 C11 179.7(6) . . . . ?
C8 C16 C17 C18 -178.6(11) . . . . ?
C8 C16 C21 C20 178.7(11) . . . . ?
C8 C16A C17A C18A 172(2) . . . . ?
C8 C16A C21A C20A -171(2) . . . . ?
C9 C8 C16 C17 -178.3(7) . . . . ?
C9 C8 C16 C21 3.1(10) . . . . ?
C9 C8 C16A C17A 171.7(12) . . . . ?
C9 C8 C16A C21A -16.7(19) . . . . ?
C9 C10 C11 N3 -174.9(6) . . . . ?
C9 C10 C11 C12 4.5(10) . . . . ?
C10 N2 C6 C5 177.1(5) . . . . ?
C10 N2 C6 C7 -1.6(9) . . . . ?
C10 C11 C12 C13 -179.1(7) . . . . ?
C11 N3 C15 C14 2.0(11) . . . . ?
C11 C12 C13 C14 0.8(13) . . . . ?
C12 C13 C14 C15 -0.3(13) . . . . ?
C13 C14 C15 N3 -1.1(13) . . . . ?
C15 N3 C11 C10 177.8(6) . . . . ?
C15 N3 C11 C12 -1.5(10) . . . . ?
C16 C8 C9 C10 176.8(9) . . . . ?
C16 C17 C18 C19 0.0 . . . . ?
C17 C16 C21 C20 0.0 . . . . ?
C17 C18 C19 N4 173.4(15) . . . . ?
C17 C18 C19 C20 0.0 . . . . ?
C18 C19 C20 C21 0.0 . . . . ?
C18 C19 C20 C23 -178.6(15) . . . . ?
C19 N4 C22 C23 5.4(13) . . . . ?
C19 N4 C22 C27 -177.7(12) . . . . ?
C19 N4 C28 C29 72.6(19) . . . . ?
C19 C20 C21 C16 0.0 . . . . ?
C19 C20 C23 C24 178.2(10) . . . . ?
C19 C20 C23 C22 -3.3(12) . . . . ?
C20 C23 C22 N4 -1.4(13) . . . . ?
C20 C23 C22 C27 -178.7(15) . . . . ?
C21 C16 C17 C18 0.0 . . . . ?
C21 C20 C23 C24 0(2) . . . . ?
C21 C20 C23 C22 178.4(10) . . . . ?
C26 C25 C24 C23 0.0 . . . . ?
C25 C26 C27 C22 0.0 . . . . ?
C25 C24 C23 C20 178.3(19) . . . . ?
C25 C24 C23 C22 0.0 . . . . ?
C24 C23 C22 N4 177.3(12) . . . . ?
C24 C23 C22 C27 0.0 . . . . ?
C23 C20 C21 C16 178(2) . . . . ?
C23 C22 C27 C26 0.0 . . . . ?
C22 N4 C19 C18 178.5(12) . . . . ?
C22 N4 C19 C20 -7.6(13) . . . . ?
C22 N4 C28 C29 -84(2) . . . . ?
C27 C26 C25 C24 0.0 . . . . ?
C28 N4 C19 C18 15(2) . . . . ?
C28 N4 C19 C20 -170.7(10) . . . . ?
C28 N4 C22 C23 164.3(13) . . . . ?
C28 N4 C22 C27 -19(2) . . . . ?
C28 C29 C30 C31 77.5(18) . . . . ?
C29 C30 C31 C32 -159.1(14) . . . . ?
C30 C31 C32 C33 -54(2) . . . . ?
C31 C32 C33 O1 -176.6(15) . . . . ?
Mn2 N5 C34 C35 172.8(6) . . . . ?
Mn2 N5 C38 C37 -174.0(5) . . . . ?
Mn2 N5 C38 C39 3.4(7) . . . . ?
Mn2 N6 C39 C38 9.3(7) . . . . ?
Mn2 N6 C39 C40 -172.5(5) . . . . ?
Mn2 N6 C43 C42 173.4(5) . . . . ?
Mn2 N6 C43 C44 -7.7(7) . . . . ?
Mn2 N7 C44 C43 4.7(8) . . . . ?
Mn2 N7 C44 C45 -176.2(5) . . . . ?
Mn2 N7 C48 C47 176.0(7) . . . . ?
N5 C34 C35 C36 1.1(12) . . . . ?
N5 C38 C39 N6 -8.1(8) . . . . ?
N5 C38 C39 C40 173.8(6) . . . . ?
N6 C39 C40 C41 -0.6(10) . . . . ?
N6 C43 C44 N7 1.7(9) . . . . ?
N6 C43 C44 C45 -177.4(7) . . . . ?
N7 C44 C45 C46 0.1(12) . . . . ?
N8 C52 C53 C54 179.9(6) . . . . ?
N8 C52 C53 C56 -1.7(8) . . . . ?
N8 C55 C56 C53 -0.2(8) . . . . ?
N8 C55 C56 C57 -178.7(6) . . . . ?
N8 C55 C60 C59 177.8(8) . . . . ?
N8 C61 C62 C63 173.4(13) . . . . ?
N8 C61A C62A C63A -167(3) . . . . ?
C34 N5 C38 C37 1.5(10) . . . . ?
C34 N5 C38 C39 178.9(6) . . . . ?
C34 C35 C36 C37 1.0(12) . . . . ?
C35 C36 C37 C38 -1.7(12) . . . . ?
C36 C37 C38 N5 0.5(12) . . . . ?
C36 C37 C38 C39 -176.7(7) . . . . ?
C37 C38 C39 N6 169.3(6) . . . . ?
C37 C38 C39 C40 -8.8(10) . . . . ?
C38 N5 C34 C35 -2.3(10) . . . . ?
C38 C39 C40 C41 177.4(6) . . . . ?
C39 N6 C43 C42 -0.6(9) . . . . ?
C39 N6 C43 C44 178.3(6) . . . . ?
C39 C40 C41 C42 -1.0(9) . . . . ?
C39 C40 C41 C49 179.0(6) . . . . ?
C40 C41 C42 C43 1.9(9) . . . . ?
C40 C41 C49 C50 1.6(10) . . . . ?
C40 C41 C49 C54 -178.9(6) . . . . ?
C41 C42 C43 N6 -1.2(10) . . . . ?
C41 C42 C43 C44 -179.9(6) . . . . ?
C41 C49 C50 C51 -178.5(7) . . . . ?
C41 C49 C54 C53 179.2(6) . . . . ?
C42 C41 C49 C50 -178.4(7) . . . . ?
C42 C41 C49 C54 1.1(9) . . . . ?
C42 C43 C44 N7 -179.5(6) . . . . ?
C42 C43 C44 C45 1.4(11) . . . . ?
C43 N6 C39 C38 -176.8(5) . . . . ?
C43 N6 C39 C40 1.4(9) . . . . ?
C43 C44 C45 C46 179.2(7) . . . . ?
C44 N7 C48 C47 0.7(13) . . . . ?
C44 C45 C46 C47 0.2(13) . . . . ?
C45 C46 C47 C48 -0.1(14) . . . . ?
C46 C47 C48 N7 -0.3(15) . . . . ?
C48 N7 C44 C43 -179.7(7) . . . . ?
C48 N7 C44 C45 -0.6(11) . . . . ?
C49 C41 C42 C43 -178.2(6) . . . . ?
C49 C50 C51 C52 -0.4(13) . . . . ?
C50 C49 C54 C53 -1.3(10) . . . . ?
C50 C51 C52 N8 -178.7(8) . . . . ?
C50 C51 C52 C53 -1.9(12) . . . . ?
C51 C52 C53 C54 2.6(11) . . . . ?
C51 C52 C53 C56 -179.0(7) . . . . ?
C52 N8 C55 C56 -0.8(8) . . . . ?
C52 N8 C55 C60 178.7(8) . . . . ?
C52 N8 C61 C62 -76.1(15) . . . . ?
C52 N8 C61A C62A -89(2) . . . . ?
C52 C53 C54 C49 -0.9(9) . . . . ?
C52 C53 C56 C55 1.1(7) . . . . ?
C52 C53 C56 C57 179.3(7) . . . . ?
C53 C56 C57 C58 -179.0(7) . . . . ?
C54 C49 C50 C51 2.0(11) . . . . ?
C54 C53 C56 C55 179.2(7) . . . . ?
C54 C53 C56 C57 -2.6(13) . . . . ?
C55 N8 C52 C51 178.6(8) . . . . ?
C55 N8 C52 C53 1.6(8) . . . . ?
C55 N8 C61 C62 95.7(14) . . . . ?
C55 N8 C61A C62A 83(2) . . . . ?
C55 C56 C57 C58 -0.9(10) . . . . ?
C56 C53 C54 C49 -178.8(7) . . . . ?
C56 C55 C60 C59 -2.7(12) . . . . ?
C56 C57 C58 C59 1.2(11) . . . . ?
C57 C58 C59 C60 -2.3(13) . . . . ?
C58 C59 C60 C55 3.0(13) . . . . ?
C60 C55 C56 C53 -179.8(7) . . . . ?
C60 C55 C56 C57 1.7(11) . . . . ?
C61 N8 C52 C51 -8.5(14) . . . . ?
C61 N8 C52 C53 174.5(7) . . . . ?
C61 N8 C55 C56 -173.9(7) . . . . ?
C61 N8 C55 C60 5.6(13) . . . . ?
C61 C62 C63 C64 -170.7(15) . . . . ?
C62 C63 C64 C65 -52(2) . . . . ?
C63 C64 C65 C66 -87.8(19) . . . . ?
C64 C65 C66 O2 -171.9(15) . . . . ?
N4A C28A C29A C30A 84(3) . . . . ?
N4A C22A C23A C24A -175(3) . . . . ?
N4A C22A C23A C20A 5(3) . . . . ?
N4A C19A C20A C23A -18(2) . . . . ?
N4A C19A C20A C21A 169(3) . . . . ?
C28A N4A C22A C27A 25(3) . . . . ?
C28A N4A C22A C23A -160.1(18) . . . . ?
C28A N4A C19A C18A -43(5) . . . . ?
C28A N4A C19A C20A 149(3) . . . . ?
C28A C29A C30A C31A 167(3) . . . . ?
C29A C30A C31A C32A 164(2) . . . . ?
C30A C31A C32A C33A 101(3) . . . . ?
C31A C32A C33A O1A 176(3) . . . . ?
C26A C27A C22A N4A 174(3) . . . . ?
C26A C27A C22A C23A 0.0 . . . . ?
C27A C26A C25A C24A 0.0 . . . . ?
C27A C22A C23A C24A 0.0 . . . . ?
C27A C22A C23A C20A -180(3) . . . . ?
C22A N4A C28A C29A -106(2) . . . . ?
C22A N4A C19A C18A -170(2) . . . . ?
C22A N4A C19A C20A 22(3) . . . . ?
C22A C23A C24A C25A 0.0 . . . . ?
C22A C23A C20A C19A 8(2) . . . . ?
C22A C23A C20A C21A 179(2) . . . . ?
C23A C24A C25A C26A 0.0 . . . . ?
C23A C20A C21A C16A -170(4) . . . . ?
C24A C23A C20A C19A -171(2) . . . . ?
C24A C23A C20A C21A -1(5) . . . . ?
C25A C26A C27A C22A 0.0 . . . . ?
C16A C8 C9 C10 -174.8(15) . . . . ?
C16A C17A C18A C19A 0.0 . . . . ?
C17A C16A C21A C20A 0.0 . . . . ?
C17A C18A C19A N4A -166(3) . . . . ?
C17A C18A C19A C20A 0.0 . . . . ?
C18A C19A C20A C23A 172(3) . . . . ?
C18A C19A C20A C21A 0.0 . . . . ?
C19A N4A C28A C29A 125(3) . . . . ?
C19A N4A C22A C27A 169(2) . . . . ?
C19A N4A C22A C23A -16(3) . . . . ?
C19A C20A C21A C16A 0.0 . . . . ?
C20A C23A C24A C25A 179(4) . . . . ?
C21A C16A C17A C18A 0.0 . . . . ?
C61A N8 C52 C51 -8.5(14) . . . . ?
C61A N8 C52 C53 174.5(7) . . . . ?
C61A N8 C55 C56 -173.9(7) . . . . ?
C61A N8 C55 C60 5.6(13) . . . . ?
C61A C62A C63A C64A 153(3) . . . . ?
C62A C63A C64A C65A 100(4) . . . . ?
C63A C64A C65A C66A -173(3) . . . . ?
C64A C65A C66A O2A -70(4) . . . . ?

loop_
_smtbx_masks_void_nr
_smtbx_masks_void_average_x
_smtbx_masks_void_average_y
_smtbx_masks_void_average_z
_smtbx_masks_void_volume
_smtbx_masks_void_count_electrons
_smtbx_masks_void_content
1 0.088 0.129 0.713 88.3 20.9 '0.5 CH2Cl2'
2 0.088 0.371 0.213 88.3 21.5 '0.5 CH2Cl2'
3 -0.088 0.629 0.787 88.3 20.5 '0.5 CH2Cl2'
4 -0.088 0.871 0.287 88.3 21.1 '0.5 CH2Cl2'
5 0.412 0.629 0.713 88.3 21.2 '0.5 CH2Cl2'
6 0.412 0.871 0.213 88.3 20.6 '0.5 CH2Cl2'
7 0.588 0.129 0.787 88.3 21.4 '0.5 CH2Cl2'
8 0.588 0.371 0.287 88.3 20.9 '0.5 CH2Cl2'
